data_1557690
loop_
_publ_author_name
'Bengtson, Annemette'
'Goh, Ngoh Khang'
'Hazell, Alan'
'Khoo, Lian Ee'
'Ouyang, Jiexiang'
'Pedersen, Kristian Ronning'

_publ_section_title
;
 Reactions of 8-Aminoquinoline with Diorganotin Dichlorides
;
_journal_name_full 'Acta Chemica Scandinavica'
_journal_page_first 1020
_journal_page_last 1024
_journal_paper_doi 10.3891/acta.chem.scand.50-1020
_journal_volume 50
_journal_year 1996
_chemical_formula_sum 'C9 H9 Cl N2'
_chemical_formula_weight 180.64
_chemical_name_common
;
8-Aminoquinolinium chloride
;
_space_group_IT_number 14
_space_group_name_Hall '-P 2yn'
_space_group_name_H-M_alt 'P 1 21/n 1'
_symmetry_cell_setting monoclinic
_symmetry_Int_Tables_number 14
_symmetry_space_group_name_Hall '-P 2yn'
_symmetry_space_group_name_H-M 'P 1 21/n 1'
_cell_angle_alpha 90.
_cell_angle_beta 94.380(11)
_cell_angle_gamma 90.
_cell_formula_units_Z 4
_cell_length_a 6.9650(17)
_cell_length_b 8.2078(19)
_cell_length_c 15.4031(32)
_cell_volume 878.0(3)
_diffrn_ambient_temperature 294
_diffrn_radiation_probe x-ray
_diffrn_radiation_type MoK\a
_diffrn_radiation_wavelength 0.71069
_exptl_absorpt_coefficient_mu 0.3752
_exptl_crystal_density_diffrn 1.366
_refine_ls_number_parameters 145
_refine_ls_number_reflns 788
_refine_ls_R_factor_gt 0.036
_refine_ls_wR_factor_gt 0.043
_cod_data_source_file Acta-Chem-Scand-1996-50-1020-2.cif
_cod_data_source_block 2
_cod_original_cell_volume 878.0(4)
_cod_original_sg_symbol_H-M 'P 21/n'
_cod_database_code 1557690

loop_
_space_group_symop_id
_space_group_symop_operation_xyz
1 x,y,z
2 1/2-x,1/2+y,1/2-z
3 -x,-y,-z
4 1/2+x,1/2-y,1/2+z

loop_
_atom_site_label
_atom_site_type_symbol
_atom_site_thermal_displace_type
_atom_site_fract_x
_atom_site_fract_y
_atom_site_fract_z
_atom_site_occupancy
_atom_site_U_iso_or_equiv
_atom_site_calc_flag
_atom_site_refinement_flags
_atom_site_disorder_assembly
_atom_site_disorder_group
Cl Cl Uiso 0.28603(19) 0.07645(13) -0.15286(6) 1.000 0.0710(10) . . . .
N1 N Uiso 0.2414(4) 0.4046(5) -0.0671(2) 1.000 0.045(2) . . . .
N2 N Uiso 0.3620(6) 0.1623(5) 0.0574(3) 1.000 0.063(3) . . . .
C1 C Uiso 0.1846(6) 0.5116(6) -0.1275(3) 1.000 0.054(2) . . . .
C2 C Uiso 0.1524(6) 0.6713(6) -0.1043(3) 1.000 0.060(3) . . . .
C3 C Uiso 0.1781(6) 0.7163(6) -0.0205(3) 1.000 0.062(3) . . . .
C4 C Uiso 0.2431(5) 0.6035(5) 0.0451(2) 1.000 0.050(2) . . . .
C5 C Uiso 0.2800(7) 0.6452(6) 0.1335(3) 1.000 0.064(3) . . . .
C6 C Uiso 0.3470(6) 0.5298(7) 0.1913(3) 1.000 0.068(3) . . . .
C7 C Uiso 0.3756(6) 0.3706(6) 0.1661(2) 1.000 0.058(3) . . . .
C8 C Uiso 0.3390(5) 0.3202(5) 0.0804(2) 1.000 0.048(2) . . . .
C9 C Uiso 0.2736(4) 0.4416(5) 0.0194(2) 1.000 0.041(2) . . . .

loop_
_atom_type_symbol
_atom_type_description
_atom_type_scat_dispersion_real
_atom_type_scat_dispersion_imag
_atom_type_scat_source
C C 0.0033 0.0016 ' International Tables Vol C Tables 4.2.6.8 and 6.1.1.4'
Cl Cl 0.1484 0.1585 ' International Tables Vol C Tables 4.2.6.8 and 6.1.1.4'
N N 0.0061 0.0033 ' International Tables Vol C Tables 4.2.6.8 and 6.1.1.4'

loop_
_geom_angle_atom_site_label_1
_geom_angle_atom_site_label_2
_geom_angle_atom_site_label_3
_geom_angle
_geom_angle_site_symmetry_1
_geom_angle_site_symmetry_2
_geom_angle_site_symmetry_3
_geom_angle_publ_flag
C1 N1 C9 123.9(4) . . . yes
N1 C1 C2 119.7(4) . . . yes
C1 C2 C3 119.9(4) . . . no
C2 C3 C4 121.2(4) . . . no
C3 C4 C5 123.7(4) . . . no
C3 C4 C9 117.6(3) . . . no
C5 C4 C9 118.8(3) . . . no
C4 C5 C6 119.5(4) . . . no
C5 C6 C7 121.7(4) . . . no
C6 C7 C8 121.9(4) . . . no
N2 C8 C7 121.1(4) . . . yes
N2 C8 C9 122.4(3) . . . yes
C7 C8 C9 116.5(4) . . . no
N1 C9 C4 117.8(3) . . . yes
N1 C9 C8 120.6(4) . . . yes
C4 C9 C8 121.6(3) . . . no

loop_
_geom_bond_atom_site_label_1
_geom_bond_atom_site_label_2
_geom_bond_distance
_geom_bond_site_symmetry_1
_geom_bond_site_symmetry_2
_geom_bond_publ_flag
N1 C1 1.318(6) . . yes
N1 C9 1.368(4) . . yes
N2 C8 1.356(6) . . yes
C1 C2 1.381(7) . . no
C2 C3 1.341(7) . . no
C3 C4 1.419(6) . . no
C4 C5 1.409(6) . . no
C4 C9 1.407(6) . . no
C5 C6 1.358(7) . . no
C6 C7 1.382(7) . . no
C7 C8 1.388(5) . . no
C8 C9 1.421(5) . . no

loop_
_geom_torsion_atom_site_label_1
_geom_torsion_atom_site_label_2
_geom_torsion_atom_site_label_3
_geom_torsion_atom_site_label_4
_geom_torsion
_geom_torsion_site_symmetry_1
_geom_torsion_site_symmetry_2
_geom_torsion_site_symmetry_3
_geom_torsion_site_symmetry_4
_geom_torsion_publ_flag
C9 N1 C1 C2 -0.7(6) . . . . no
C1 N1 C9 C4 0.3(5) . . . . no
C1 N1 C9 C8 -178.6(3) . . . . no
N1 C1 C2 C3 -0.4(6) . . . . no
C1 C2 C3 C4 1.7(6) . . . . no
C2 C3 C4 C5 177.4(4) . . . . no
C2 C3 C4 C9 -2.0(6) . . . . no
C3 C4 C5 C6 -178.2(4) . . . . no
C9 C4 C5 C6 1.2(6) . . . . no
C3 C4 C9 N1 1.0(5) . . . . no
C3 C4 C9 C8 179.9(3) . . . . no
C5 C4 C9 N1 -178.4(3) . . . . no
C5 C4 C9 C8 0.4(5) . . . . no
C4 C5 C6 C7 -1.7(7) . . . . no
C5 C6 C7 C8 0.5(7) . . . . no
C6 C7 C8 N2 -177.9(4) . . . . no
C6 C7 C8 C9 1.1(6) . . . . no
N2 C8 C9 N1 -3.8(5) . . . . no
N2 C8 C9 C4 177.4(4) . . . . no
C7 C8 C9 N1 177.3(3) . . . . no
C7 C8 C9 C4 -1.5(5) . . . . no
